data_4127388
loop_
_publ_author_name
'Guo, Lian-Dong'
'Hou, Jieping'
'Tu, Wentong'
'Zhang, Yan'
'Zhang, Yue'
'Chen, Louxi'
'Xu, Jing'

_publ_section_title
;
 Total Synthesis of Dapholdhamine B and Dapholdhamine B Lactone.
;
_journal_issue 29
_journal_name_full 'Journal of the American Chemical Society'
_journal_page_first 11713
_journal_page_last 11720
_journal_paper_doi 10.1021/jacs.9b05641
_journal_volume 141
_journal_year 2019
_chemical_absolute_configuration rmad
_chemical_formula_moiety 'C21 H33 N O2'
_chemical_formula_sum 'C21 H34 N O2'
_chemical_formula_weight 332.49
_space_group_crystal_system orthorhombic
_space_group_IT_number 19
_space_group_name_Hall 'P 2ac 2ab'
_space_group_name_H-M_alt 'P 21 21 21'
_symmetry_space_group_name_Hall 'P 2ac 2ab'
_symmetry_space_group_name_H-M 'P 21 21 21'
_atom_sites_solution_hydrogens geom
_atom_sites_solution_primary dual
_audit_creation_date 2019-04-06
_audit_creation_method
;
Olex2 1.2
(compiled 2018.05.29 svn.r3508 for OlexSys, GUI svn.r5506)
;
_cell_angle_alpha 90
_cell_angle_beta 90
_cell_angle_gamma 90
_cell_formula_units_Z 4
_cell_length_a 8.2356(10)
_cell_length_b 14.7564(17)
_cell_length_c 14.756
_cell_measurement_reflns_used 9822
_cell_measurement_temperature 100(2)
_cell_measurement_theta_max 77.970
_cell_measurement_theta_min 6.154
_cell_volume 1793.3(3)
_computing_cell_refinement 'SAINT V8.38A (?, 2016)'
_computing_data_reduction 'SAINT V8.38A (?, 2016)'
_computing_molecular_graphics 'Olex2 (Dolomanov et al., 2009)'
_computing_publication_material 'Olex2 (Dolomanov et al., 2009)'
_computing_structure_refinement 'XL (Sheldrick, 2008)'
_computing_structure_solution 'ShelXT (Sheldrick, 2015)'
_diffrn_ambient_temperature 99.98
_diffrn_measured_fraction_theta_full 0.988
_diffrn_measured_fraction_theta_max 0.968
_diffrn_measurement_device_type 'Bruker APEX-II CCD'
_diffrn_measurement_method '\f and \w scans'
_diffrn_radiation_type CuK\a
_diffrn_radiation_wavelength 1.54178
_diffrn_reflns_av_R_equivalents 0.0350
_diffrn_reflns_av_unetI/netI 0.0333
_diffrn_reflns_Laue_measured_fraction_full 0.988
_diffrn_reflns_Laue_measured_fraction_max 0.968
_diffrn_reflns_limit_h_max 8
_diffrn_reflns_limit_h_min -9
_diffrn_reflns_limit_k_max 17
_diffrn_reflns_limit_k_min -18
_diffrn_reflns_limit_l_max 18
_diffrn_reflns_limit_l_min -16
_diffrn_reflns_number 13256
_diffrn_reflns_point_group_measured_fraction_full 0.987
_diffrn_reflns_point_group_measured_fraction_max 0.957
_diffrn_reflns_theta_full 67.679
_diffrn_reflns_theta_max 77.959
_diffrn_reflns_theta_min 6.154
_diffrn_standards_number 0
_exptl_absorpt_coefficient_mu 0.600
_exptl_absorpt_correction_T_max 0.7541
_exptl_absorpt_correction_T_min 0.6492
_exptl_absorpt_correction_type multi-scan
_exptl_absorpt_process_details
'SADABS-2016/2 (Bruker,2016/2) was used for absorption correction. wR2(int) was 0.1157 before and 0.0837 after correction. The Ratio of minimum to maximum transmission is 0.8609. The \l/2 correction factor is Not present.'
_exptl_crystal_colour 'clear whiteish colourless'
_exptl_crystal_colour_lustre clear
_exptl_crystal_colour_modifier whiteish
_exptl_crystal_colour_primary colourless
_exptl_crystal_density_diffrn 1.231
_exptl_crystal_description block
_exptl_crystal_F_000 732
_exptl_crystal_size_max 0.15
_exptl_crystal_size_mid 0.12
_exptl_crystal_size_min 0.1
_refine_diff_density_max 0.314
_refine_diff_density_min -0.279
_refine_diff_density_rms 0.049
_refine_ls_abs_structure_details
;
 Flack x determined using 1470 quotients [(I+)-(I-)]/[(I+)+(I-)]
 (Parsons, Flack and Wagner, Acta Cryst. B69 (2013) 249-259).
;
_refine_ls_abs_structure_Flack 0.20(9)
_refine_ls_extinction_method none
_refine_ls_goodness_of_fit_ref 1.062
_refine_ls_hydrogen_treatment constr
_refine_ls_matrix_type full
_refine_ls_number_parameters 221
_refine_ls_number_reflns 3687
_refine_ls_number_restraints 0
_refine_ls_restrained_S_all 1.062
_refine_ls_R_factor_all 0.0434
_refine_ls_R_factor_gt 0.0420
_refine_ls_shift/su_max 0.000
_refine_ls_shift/su_mean 0.000
_refine_ls_structure_factor_coef Fsqd
_refine_ls_weighting_details 'w=1/[\s^2^(Fo^2^)+(0.0636P)^2^+0.7329P] where P=(Fo^2^+2Fc^2^)/3'
_refine_ls_weighting_scheme calc
_refine_ls_wR_factor_gt 0.1167
_refine_ls_wR_factor_ref 0.1180
_reflns_Friedel_coverage 0.727
_reflns_Friedel_fraction_full 0.986
_reflns_Friedel_fraction_max 0.943
_reflns_number_gt 3555
_reflns_number_total 3687
_reflns_threshold_expression 'I > 2\s(I)'
_cod_data_source_file ja9b05641_si_004.cif
_cod_data_source_block 1
_cod_database_code 4127388
_shelx_shelxl_version_number 2017/1
_shelx_space_group_comment
;
The symmetry employed for this shelxl refinement is uniquely defined
by the following loop, which should always be used as a source of
symmetry information in preference to the above space-group names.
They are only intended as comments.
;
_shelx_estimated_absorpt_t_max 0.942
_shelx_estimated_absorpt_t_min 0.915
_olex2_refinement_description
;
1. Fixed Uiso
 At 1.2 times of:
  All C(H) groups, All C(H,H) groups
 At 1.5 times of:
  All C(H,H,H) groups, All O(H) groups
2.a Ternary CH refined with riding coordinates:
 C5(H5), C6(H6), C8(H8), C11(H11), C14(H14), C17(H17), C18(H18)
2.b Secondary CH2 refined with riding coordinates:
 C1(H1A,H1B), C2(H2A,H2B), C3(H3A,H3B), C7(H7A,H7B), C9(H9A,H9B), C16(H16A,
 H16B), C20(H20A,H20B), C21(H21A,H21B)
2.c Idealised Me refined as rotating group:
 C12(H12A,H12B,H12C), C15(H15A,H15B,H15C), C19(H19A,H19B,H19C)
2.d Idealised tetrahedral OH refined as rotating group:
 O1(H1)
;
_olex2_submission_special_instructions 'No special instructions were received'

loop_
_space_group_symop_operation_xyz
'x, y, z'
'-x+1/2, -y, z+1/2'
'-x, y+1/2, -z+1/2'
'x+1/2, -y+1/2, -z'

loop_
_atom_site_label
_atom_site_type_symbol
_atom_site_fract_x
_atom_site_fract_y
_atom_site_fract_z
_atom_site_U_iso_or_equiv
_atom_site_adp_type
_atom_site_occupancy
_atom_site_site_symmetry_order
_atom_site_calc_flag
_atom_site_refinement_flags_posn
O1 O 0.2690(2) 0.77023(11) 0.78326(13) 0.0242(4) Uani 1 1 d .
H1 H 0.172082 0.753509 0.789327 0.036 Uiso 1 1 calc GR
O2 O 0.45770(19) 0.70020(11) 0.87984(11) 0.0201(4) Uani 1 1 d .
N1 N 0.9528(2) 0.69643(12) 0.80716(13) 0.0169(4) Uani 1 1 d .
C1 C 0.6115(3) 0.83370(15) 0.85037(17) 0.0209(5) Uani 1 1 d .
H1A H 0.539934 0.847150 0.798179 0.025 Uiso 1 1 calc R
H1B H 0.556277 0.857116 0.905163 0.025 Uiso 1 1 calc R
C2 C 0.7673(3) 0.88856(17) 0.83785(19) 0.0271(5) Uani 1 1 d .
H2A H 0.793651 0.891997 0.772477 0.032 Uiso 1 1 calc R
H2B H 0.749474 0.951074 0.860058 0.032 Uiso 1 1 calc R
C3 C 0.9103(3) 0.84686(16) 0.88844(18) 0.0231(5) Uani 1 1 d .
H3A H 0.911688 0.871314 0.950905 0.028 Uiso 1 1 calc R
H3B H 1.012019 0.866254 0.858424 0.028 Uiso 1 1 calc R
C4 C 0.6217(3) 0.72825(15) 0.85971(15) 0.0170(5) Uani 1 1 d .
C5 C 0.7464(3) 0.70565(17) 0.93182(15) 0.0190(5) Uani 1 1 d .
H5 H 0.718633 0.737593 0.989533 0.023 Uiso 1 1 calc R
C6 C 0.9088(3) 0.74309(16) 0.89360(16) 0.0193(5) Uani 1 1 d .
H6 H 0.994482 0.726064 0.938467 0.023 Uiso 1 1 calc R
C7 C 0.7643(3) 0.60377(17) 0.94957(17) 0.0242(5) Uani 1 1 d .
H7A H 0.846748 0.593469 0.997303 0.029 Uiso 1 1 calc R
H7B H 0.659652 0.578650 0.970966 0.029 Uiso 1 1 calc R
C8 C 0.3723(3) 0.69572(15) 0.79494(16) 0.0197(5) Uani 1 1 d .
H8 H 0.306875 0.638668 0.792807 0.024 Uiso 1 1 calc R
C9 C 0.5042(3) 0.69226(16) 0.72096(16) 0.0196(5) Uani 1 1 d .
H9A H 0.481092 0.643727 0.676466 0.023 Uiso 1 1 calc R
H9B H 0.512068 0.750894 0.688654 0.023 Uiso 1 1 calc R
C10 C 0.6601(3) 0.67223(15) 0.77361(15) 0.0161(4) Uani 1 1 d .
C11 C 0.8242(3) 0.70650(15) 0.73627(15) 0.0170(4) Uani 1 1 d .
H11 H 0.810883 0.773096 0.726129 0.020 Uiso 1 1 calc R
C12 C 0.5310(3) 0.51395(16) 0.82308(18) 0.0246(5) Uani 1 1 d .
H12A H 0.489457 0.541405 0.878935 0.037 Uiso 1 1 calc GR
H12B H 0.560766 0.450716 0.834740 0.037 Uiso 1 1 calc GR
H12C H 0.446840 0.516201 0.776171 0.037 Uiso 1 1 calc GR
C13 C 0.6820(3) 0.56674(15) 0.79063(17) 0.0203(5) Uani 1 1 d .
C14 C 0.8160(3) 0.55584(15) 0.86209(17) 0.0226(5) Uani 1 1 d .
H14 H 0.833679 0.489974 0.874617 0.027 Uiso 1 1 calc R
C15 C 1.0401(3) 0.80416(17) 0.60174(18) 0.0266(5) Uani 1 1 d .
H15A H 0.953005 0.827582 0.563036 0.040 Uiso 1 1 calc GR
H15B H 1.145515 0.822345 0.576842 0.040 Uiso 1 1 calc GR
H15C H 1.028161 0.828818 0.663038 0.040 Uiso 1 1 calc GR
C16 C 0.9755(3) 0.59871(15) 0.83074(17) 0.0217(5) Uani 1 1 d .
H16A H 1.057397 0.593315 0.879539 0.026 Uiso 1 1 calc R
H16B H 1.016595 0.565644 0.777069 0.026 Uiso 1 1 calc R
C17 C 1.0302(3) 0.70024(16) 0.60534(16) 0.0217(5) Uani 1 1 d .
H17 H 1.119084 0.678106 0.645873 0.026 Uiso 1 1 calc R
C18 C 0.8674(3) 0.66551(15) 0.64376(16) 0.0195(5) Uani 1 1 d .
H18 H 0.781967 0.687493 0.600914 0.023 Uiso 1 1 calc R
C19 C 1.0598(4) 0.6615(2) 0.51064(18) 0.0336(6) Uani 1 1 d .
H19A H 1.067182 0.595309 0.514200 0.050 Uiso 1 1 calc GR
H19B H 1.161544 0.685923 0.486324 0.050 Uiso 1 1 calc GR
H19C H 0.969719 0.678441 0.470704 0.050 Uiso 1 1 calc GR
C20 C 0.8583(3) 0.56106(16) 0.64071(17) 0.0251(5) Uani 1 1 d .
H20A H 0.841056 0.541861 0.577151 0.030 Uiso 1 1 calc R
H20B H 0.963952 0.536088 0.660744 0.030 Uiso 1 1 calc R
C21 C 0.7237(3) 0.52022(16) 0.69951(18) 0.0255(5) Uani 1 1 d .
H21A H 0.753958 0.456664 0.712827 0.031 Uiso 1 1 calc R
H21B H 0.623370 0.518428 0.662641 0.031 Uiso 1 1 calc R

loop_
_atom_site_aniso_label
_atom_site_aniso_U_11
_atom_site_aniso_U_22
_atom_site_aniso_U_33
_atom_site_aniso_U_23
_atom_site_aniso_U_13
_atom_site_aniso_U_12
O1 0.0156(8) 0.0223(8) 0.0348(10) 0.0023(7) -0.0011(7) 0.0018(6)
O2 0.0145(8) 0.0242(8) 0.0216(8) 0.0005(6) 0.0018(6) -0.0017(6)
N1 0.0159(9) 0.0167(8) 0.0182(9) 0.0007(7) 0.0005(7) 0.0017(7)
C1 0.0187(12) 0.0181(10) 0.0258(12) -0.0017(9) 0.0018(9) 0.0016(9)
C2 0.0276(13) 0.0208(11) 0.0329(13) -0.0021(10) -0.0009(10) -0.0006(10)
C3 0.0208(12) 0.0229(11) 0.0256(12) -0.0053(10) 0.0006(10) -0.0033(9)
C4 0.0121(11) 0.0198(10) 0.0192(10) 0.0008(8) 0.0005(8) -0.0013(8)
C5 0.0167(11) 0.0243(11) 0.0161(10) 0.0008(9) 0.0022(8) -0.0009(9)
C6 0.0172(11) 0.0217(11) 0.0188(10) 0.0003(9) -0.0019(8) -0.0014(9)
C7 0.0214(12) 0.0274(13) 0.0239(11) 0.0095(10) -0.0003(9) -0.0008(10)
C8 0.0140(10) 0.0205(11) 0.0245(11) -0.0002(9) -0.0016(9) -0.0009(8)
C9 0.0180(11) 0.0221(11) 0.0186(11) -0.0001(8) -0.0021(8) -0.0012(8)
C10 0.0137(11) 0.0168(10) 0.0176(10) -0.0001(8) 0.0001(8) -0.0015(8)
C11 0.0161(10) 0.0149(10) 0.0201(10) -0.0007(8) 0.0000(8) 0.0002(8)
C12 0.0221(12) 0.0180(11) 0.0338(13) 0.0026(9) 0.0026(10) -0.0038(9)
C13 0.0187(11) 0.0152(10) 0.0271(11) 0.0010(9) 0.0028(9) -0.0017(8)
C14 0.0201(12) 0.0175(10) 0.0303(12) 0.0061(9) 0.0022(9) 0.0021(9)
C15 0.0248(13) 0.0270(12) 0.0282(12) 0.0025(10) 0.0038(10) -0.0042(10)
C16 0.0165(11) 0.0194(11) 0.0291(12) 0.0050(9) 0.0018(9) 0.0034(9)
C17 0.0204(12) 0.0241(11) 0.0206(11) -0.0037(9) 0.0029(9) -0.0017(9)
C18 0.0190(12) 0.0205(11) 0.0191(11) -0.0026(8) 0.0027(9) -0.0009(9)
C19 0.0334(16) 0.0405(15) 0.0269(13) -0.0069(11) 0.0109(12) -0.0083(12)
C20 0.0283(13) 0.0208(11) 0.0262(12) -0.0080(9) 0.0051(10) -0.0027(10)
C21 0.0267(13) 0.0169(11) 0.0329(13) -0.0061(9) 0.0055(11) -0.0044(9)

loop_
_atom_type_symbol
_atom_type_description
_atom_type_scat_dispersion_real
_atom_type_scat_dispersion_imag
_atom_type_scat_source
C C 0.0181 0.0091 'International Tables Vol C Tables 4.2.6.8 and 6.1.1.4'
H H 0.0000 0.0000 'International Tables Vol C Tables 4.2.6.8 and 6.1.1.4'
N N 0.0311 0.0180 'International Tables Vol C Tables 4.2.6.8 and 6.1.1.4'
O O 0.0492 0.0322 'International Tables Vol C Tables 4.2.6.8 and 6.1.1.4'

loop_
_geom_angle_atom_site_label_1
_geom_angle_atom_site_label_2
_geom_angle_atom_site_label_3
_geom_angle
C8 O1 H1 109.5
C8 O2 C4 106.95(17)
C6 N1 C11 112.28(17)
C6 N1 C16 106.03(17)
C16 N1 C11 110.29(17)
H1A C1 H1B 107.0
C2 C1 H1A 107.4
C2 C1 H1B 107.4
C2 C1 C4 119.5(2)
C4 C1 H1A 107.4
C4 C1 H1B 107.4
C1 C2 H2A 109.2
C1 C2 H2B 109.2
H2A C2 H2B 107.9
C3 C2 C1 112.1(2)
C3 C2 H2A 109.2
C3 C2 H2B 109.2
C2 C3 H3A 108.5
C2 C3 H3B 108.5
C2 C3 C6 114.9(2)
H3A C3 H3B 107.5
C6 C3 H3A 108.5
C6 C3 H3B 108.5
O2 C4 C1 104.68(17)
O2 C4 C5 115.25(18)
O2 C4 C10 101.96(17)
C5 C4 C1 108.47(19)
C5 C4 C10 108.64(18)
C10 C4 C1 118.01(19)
C4 C5 H5 109.8
C4 C5 C6 104.50(18)
C4 C5 C7 113.62(19)
C6 C5 H5 109.8
C7 C5 H5 109.8
C7 C5 C6 109.17(19)
N1 C6 C3 114.57(19)
N1 C6 C5 110.81(18)
N1 C6 H6 106.1
C3 C6 C5 112.4(2)
C3 C6 H6 106.1
C5 C6 H6 106.1
C5 C7 H7A 109.8
C5 C7 H7B 109.8
H7A C7 H7B 108.2
C14 C7 C5 109.59(19)
C14 C7 H7A 109.8
C14 C7 H7B 109.8
O1 C8 O2 111.60(19)
O1 C8 H8 109.2
O1 C8 C9 111.53(19)
O2 C8 H8 109.2
O2 C8 C9 105.90(17)
C9 C8 H8 109.2
C8 C9 H9A 111.0
C8 C9 H9B 111.0
H9A C9 H9B 109.0
C10 C9 C8 103.79(17)
C10 C9 H9A 111.0
C10 C9 H9B 111.0
C4 C10 C13 114.65(18)
C9 C10 C4 98.16(17)
C9 C10 C11 119.33(18)
C9 C10 C13 111.41(18)
C11 C10 C4 107.28(17)
C11 C10 C13 106.17(18)
N1 C11 C10 109.72(17)
N1 C11 H11 106.2
N1 C11 C18 114.73(18)
C10 C11 H11 106.2
C18 C11 C10 113.04(18)
C18 C11 H11 106.2
H12A C12 H12B 109.5
H12A C12 H12C 109.5
H12B C12 H12C 109.5
C13 C12 H12A 109.5
C13 C12 H12B 109.5
C13 C12 H12C 109.5
C12 C13 C10 116.92(19)
C12 C13 C21 102.98(19)
C14 C13 C10 107.04(18)
C14 C13 C12 108.26(19)
C14 C13 C21 113.0(2)
C21 C13 C10 108.83(19)
C7 C14 C13 109.29(19)
C7 C14 H14 109.5
C13 C14 H14 109.5
C16 C14 C7 107.6(2)
C16 C14 C13 111.49(19)
C16 C14 H14 109.5
H15A C15 H15B 109.5
H15A C15 H15C 109.5
H15B C15 H15C 109.5
C17 C15 H15A 109.5
C17 C15 H15B 109.5
C17 C15 H15C 109.5
N1 C16 C14 111.24(18)
N1 C16 H16A 109.4
N1 C16 H16B 109.4
C14 C16 H16A 109.4
C14 C16 H16B 109.4
H16A C16 H16B 108.0
C15 C17 H17 107.9
C15 C17 C18 113.0(2)
C18 C17 H17 107.9
C19 C17 C15 109.4(2)
C19 C17 H17 107.9
C19 C17 C18 110.5(2)
C11 C18 C17 113.42(19)
C11 C18 H18 105.7
C11 C18 C20 114.09(19)
C17 C18 H18 105.7
C17 C18 C20 111.27(19)
C20 C18 H18 105.7
C17 C19 H19A 109.5
C17 C19 H19B 109.5
C17 C19 H19C 109.5
H19A C19 H19B 109.5
H19A C19 H19C 109.5
H19B C19 H19C 109.5
C18 C20 H20A 108.7
C18 C20 H20B 108.7
H20A C20 H20B 107.6
C21 C20 C18 114.3(2)
C21 C20 H20A 108.7
C21 C20 H20B 108.7
C13 C21 H21A 107.7
C13 C21 H21B 107.7
C20 C21 C13 118.6(2)
C20 C21 H21A 107.7
C20 C21 H21B 107.7
H21A C21 H21B 107.1

loop_
_geom_bond_atom_site_label_1
_geom_bond_atom_site_label_2
_geom_bond_distance
O1 H1 0.8400
O1 C8 1.401(3)
O2 C4 1.443(3)
O2 C8 1.438(3)
N1 C6 1.494(3)
N1 C11 1.496(3)
N1 C16 1.495(3)
C1 H1A 0.9900
C1 H1B 0.9900
C1 C2 1.528(3)
C1 C4 1.564(3)
C2 H2A 0.9900
C2 H2B 0.9900
C2 C3 1.524(4)
C3 H3A 0.9900
C3 H3B 0.9900
C3 C6 1.533(3)
C4 C5 1.516(3)
C4 C10 1.548(3)
C5 H5 1.0000
C5 C6 1.553(3)
C5 C7 1.533(3)
C6 H6 1.0000
C7 H7A 0.9900
C7 H7B 0.9900
C7 C14 1.532(4)
C8 H8 1.0000
C8 C9 1.541(3)
C9 H9A 0.9900
C9 H9B 0.9900
C9 C10 1.530(3)
C10 C11 1.544(3)
C10 C13 1.587(3)
C11 H11 1.0000
C11 C18 1.535(3)
C12 H12A 0.9800
C12 H12B 0.9800
C12 H12C 0.9800
C12 C13 1.544(3)
C13 C14 1.535(3)
C13 C21 1.548(3)
C14 H14 1.0000
C14 C16 1.529(3)
C15 H15A 0.9800
C15 H15B 0.9800
C15 H15C 0.9800
C15 C17 1.537(3)
C16 H16A 0.9900
C16 H16B 0.9900
C17 H17 1.0000
C17 C18 1.543(3)
C17 C19 1.529(3)
C18 H18 1.0000
C18 C20 1.544(3)
C19 H19A 0.9800
C19 H19B 0.9800
C19 H19C 0.9800
C20 H20A 0.9900
C20 H20B 0.9900
C20 C21 1.531(3)
C21 H21A 0.9900
C21 H21B 0.9900
